data_4129476
loop_
_publ_author_name
'Desnoyer, Addison N.'
'Bowes, Eric G.'
'Patrick, Brian O.'
'Love, Jennifer A.'

_publ_section_title
;
 Synthesis of 2-Nickela(II)oxetanes from Nickel(0) and Epoxides:
 Structure, Reactivity, and a New Mechanism of Formation.
;
_journal_issue 40
_journal_name_full 'Journal of the American Chemical Society'
_journal_page_first 12748
_journal_page_last 12751
_journal_paper_doi 10.1021/jacs.5b06735
_journal_volume 137
_journal_year 2015
_chemical_formula_moiety 'C25 H50 Ni O2 P2'
_chemical_formula_sum 'C25 H50 Ni O2 P2'
_chemical_formula_weight 503.30
_space_group_crystal_system monoclinic
_space_group_IT_number 14
_space_group_name_Hall '-P 2ybc'
_space_group_name_H-M_alt 'P 1 21/c 1'
_atom_sites_solution_hydrogens geom
_atom_sites_solution_primary direct
_audit_creation_date 2014-12-02
_audit_creation_method
;
Olex2 1.2
(compiled 2014.11.28 svn.r3106 for OlexSys, GUI svn.r4959)
;
_cell_angle_alpha 90
_cell_angle_beta 103.322(4)
_cell_angle_gamma 90
_cell_formula_units_Z 4
_cell_length_a 16.124(3)
_cell_length_b 8.7411(16)
_cell_length_c 19.627(4)
_cell_measurement_reflns_used 9993
_cell_measurement_temperature 90(2)
_cell_measurement_theta_max 30.03
_cell_measurement_theta_min 2.56
_cell_volume 2691.8(9)
_computing_cell_refinement 'SAINT v8.34A (Bruker, 2013)'
_computing_data_reduction 'SAINT v8.34A (Bruker, 2013)'
_computing_molecular_graphics 'Olex2 (Dolomanov et al., 2009)'
_computing_publication_material 'Olex2 (Dolomanov et al., 2009)'
_computing_structure_refinement 'XL (Sheldrick, 2008)'
_computing_structure_solution 'XT (Sheldrick, 2008)'
_diffrn_ambient_temperature 90(2)
_diffrn_detector 'Bruker APEX2 area detector'
_diffrn_detector_area_resol_mean 7.9
_diffrn_detector_type 'Bruker-Nonius APEXII CCD area detector'
_diffrn_measured_fraction_theta_full 1.000
_diffrn_measured_fraction_theta_max 0.999
_diffrn_measurement_device 'Bruker-Nonius APEXII CCD area detector and D8 diffractometer'
_diffrn_measurement_device_type 'Bruker APEX-II CCD'
_diffrn_measurement_method '\f and \w scans'
_diffrn_radiation_monochromator 'TRIUMPH curved-crystal'
_diffrn_radiation_probe x-ray
_diffrn_radiation_type MoK\a
_diffrn_radiation_wavelength 0.71073
_diffrn_reflns_av_R_equivalents 0.0441
_diffrn_reflns_av_unetI/netI 0.0425
_diffrn_reflns_Laue_measured_fraction_full 1.000
_diffrn_reflns_Laue_measured_fraction_max 0.999
_diffrn_reflns_limit_h_max 22
_diffrn_reflns_limit_h_min -20
_diffrn_reflns_limit_k_max 12
_diffrn_reflns_limit_k_min -12
_diffrn_reflns_limit_l_max 27
_diffrn_reflns_limit_l_min -27
_diffrn_reflns_number 29217
_diffrn_reflns_point_group_measured_fraction_full 1.000
_diffrn_reflns_point_group_measured_fraction_max 0.999
_diffrn_reflns_theta_full 26.000
_diffrn_reflns_theta_max 30.055
_diffrn_reflns_theta_min 2.133
_diffrn_source 'microfocus sealed X-ray tube'
_diffrn_standards_number 0
_exptl_absorpt_coefficient_mu 0.858
_exptl_absorpt_correction_T_max 0.942
_exptl_absorpt_correction_T_min 0.863
_exptl_absorpt_correction_type multi-scan
_exptl_absorpt_process_details
;
SADABS-2014/4 (Bruker,2014/4) was used for absorption correction.
wR2(int) was 0.0532 before and 0.0439 after correction.
The Ratio of minimum to maximum transmission is 0.9166.
The \l/2 correction factor is 0.00150.
;
_exptl_crystal_colour yellow
_exptl_crystal_colour_primary yellow
_exptl_crystal_density_diffrn 1.242
_exptl_crystal_description plate
_exptl_crystal_F_000 1096
_refine_diff_density_max 0.810
_refine_diff_density_min -0.316
_refine_diff_density_rms 0.068
_refine_ls_extinction_method none
_refine_ls_goodness_of_fit_ref 1.015
_refine_ls_hydrogen_treatment constr
_refine_ls_matrix_type full
_refine_ls_number_parameters 284
_refine_ls_number_reflns 7888
_refine_ls_number_restraints 0
_refine_ls_restrained_S_all 1.015
_refine_ls_R_factor_all 0.0522
_refine_ls_R_factor_gt 0.0332
_refine_ls_shift/su_max 0.002
_refine_ls_shift/su_mean 0.000
_refine_ls_structure_factor_coef Fsqd
_refine_ls_weighting_details 'w=1/[\s^2^(Fo^2^)+(0.0342P)^2^+0.5938P] where P=(Fo^2^+2Fc^2^)/3'
_refine_ls_weighting_scheme calc
_refine_ls_wR_factor_gt 0.0703
_refine_ls_wR_factor_ref 0.0768
_reflns_Friedel_coverage 0.000
_reflns_number_gt 6129
_reflns_number_total 7888
_reflns_threshold_expression 'I > 2\s(I)'
_cod_data_source_file ja5b06735_si_002.cif
_cod_data_source_block 10
_cod_depositor_comments
;
The following automatic conversions were performed:

data item '_diffrn_radiation_probe' value 'X-ray' was changed to
'x-ray' in accordance with the
/home/saulius/struct/COD-crude-data/automatic-downloads/DataCite-retrospective/ACS/depositions/lib/dictionaries/cif_core.dic
dictionary named 'cif_core.dic' version 2.4.2 last updated on
2011-04-26.

Automatic conversion script
Id: cif_fix_values 6909 2019-04-08 15:41:33Z antanas 
;
_cod_original_cell_volume 2691.7(8)
_cod_database_code 4129476
_shelxl_version_number 2014/6
_shelx_space_group_comment
;
The symmetry employed for this shelxl refinement is uniquely defined
by the following loop, which should always be used as a source of
symmetry information in preference to the above space-group names.
They are only intended as comments.
;
_olex2_refinement_description
;
1. Fixed Uiso
 At 1.2 times of:
  All C(H) groups, All C(H,H) groups
 At 1.5 times of:
  All C(H,H,H) groups
2.a Ternary CH refined with riding coordinates:
 C2(H2)
2.b Secondary CH2 refined with riding coordinates:
 C4(H4A,H4B), C5(H5A,H5B), C6(H6A,H6B), C16(H16A,H16B), C17(H17A,H17B)
2.c Idealised Me refined as rotating group:
 C7(H7A,H7B,H7C), C9(H9A,H9B,H9C), C10(H10A,H10B,H10C), C11(H11A,H11B,H11C),
 C13(H13A,H13B,H13C), C14(H14A,H14B,H14C), C15(H15A,H15B,H15C), C19(H19A,H19B,
 H19C), C20(H20A,H20B,H20C), C21(H21A,H21B,H21C), C23(H23A,H23B,H23C), C24(H24A,
 H24B,H24C), C25(H25A,H25B,H25C)
;
_olex2_submission_special_instructions 'No special instructions were received'

loop_
_space_group_symop_operation_xyz
'x, y, z'
'-x, y+1/2, -z+1/2'
'-x, -y, -z'
'x, -y-1/2, z-1/2'

loop_
_atom_site_label
_atom_site_type_symbol
_atom_site_fract_x
_atom_site_fract_y
_atom_site_fract_z
_atom_site_U_iso_or_equiv
_atom_site_adp_type
_atom_site_occupancy
_atom_site_site_symmetry_order
_atom_site_calc_flag
_atom_site_refinement_flags_posn
Ni1 Ni 0.23572(2) 0.70422(2) 0.58417(2) 0.00935(5) Uani 1 1 d .
P1 P 0.21166(2) 0.73291(4) 0.69089(2) 0.01028(8) Uani 1 1 d .
P2 P 0.36799(2) 0.78879(4) 0.62238(2) 0.00902(8) Uani 1 1 d .
O1 O 0.32223(7) 0.63407(16) 0.41719(6) 0.0246(3) Uani 1 1 d .
O2 O 0.12529(6) 0.64127(13) 0.55325(5) 0.0143(2) Uani 1 1 d .
C1 C 0.26745(10) 0.5866(2) 0.44756(8) 0.0170(3) Uani 1 1 d .
C2 C 0.21427(9) 0.68656(18) 0.47795(8) 0.0135(3) Uani 1 1 d .
H2 H 0.2120 0.7906 0.4565 0.016 Uiso 1 1 calc R
C3 C 0.12396(9) 0.63359(18) 0.48040(8) 0.0134(3) Uani 1 1 d .
C4 C 0.10540(10) 0.46963(19) 0.45478(9) 0.0185(3) Uani 1 1 d .
H4A H 0.0549 0.4310 0.4701 0.022 Uiso 1 1 calc R
H4B H 0.0921 0.4679 0.4030 0.022 Uiso 1 1 calc R
C5 C 0.18112(12) 0.36615(19) 0.48318(9) 0.0232(4) Uani 1 1 d .
H5A H 0.1656 0.2583 0.4711 0.028 Uiso 1 1 calc R
H5B H 0.1983 0.3750 0.5348 0.028 Uiso 1 1 calc R
C6 C 0.25479(11) 0.4142(2) 0.45092(9) 0.0227(4) Uani 1 1 d .
H6A H 0.3080 0.3679 0.4785 0.027 Uiso 1 1 calc R
H6B H 0.2447 0.3722 0.4029 0.027 Uiso 1 1 calc R
C7 C 0.05584(10) 0.7428(2) 0.44069(9) 0.0192(3) Uani 1 1 d .
H7A H 0.0000 0.7125 0.4480 0.029 Uiso 1 1 calc GR
H7B H 0.0548 0.7388 0.3906 0.029 Uiso 1 1 calc GR
H7C H 0.0689 0.8473 0.4580 0.029 Uiso 1 1 calc GR
C8 C 0.20198(10) 0.54811(18) 0.73822(8) 0.0145(3) Uani 1 1 d .
C9 C 0.28907(11) 0.4694(2) 0.75083(11) 0.0255(4) Uani 1 1 d .
H9A H 0.3056 0.4568 0.7061 0.038 Uiso 1 1 calc GR
H9B H 0.2857 0.3687 0.7720 0.038 Uiso 1 1 calc GR
H9C H 0.3317 0.5321 0.7824 0.038 Uiso 1 1 calc GR
C10 C 0.17949(12) 0.5689(2) 0.80968(9) 0.0250(4) Uani 1 1 d .
H10A H 0.2195 0.6410 0.8382 0.037 Uiso 1 1 calc GR
H10B H 0.1833 0.4700 0.8337 0.037 Uiso 1 1 calc GR
H10C H 0.1214 0.6088 0.8027 0.037 Uiso 1 1 calc GR
C11 C 0.13716(11) 0.44127(19) 0.69183(9) 0.0197(3) Uani 1 1 d .
H11A H 0.0797 0.4835 0.6863 0.030 Uiso 1 1 calc GR
H11B H 0.1398 0.3401 0.7138 0.030 Uiso 1 1 calc GR
H11C H 0.1505 0.4319 0.6458 0.030 Uiso 1 1 calc GR
C12 C 0.11852(9) 0.86198(18) 0.69391(8) 0.0150(3) Uani 1 1 d .
C13 C 0.11802(10) 0.99193(19) 0.64108(9) 0.0193(3) Uani 1 1 d .
H13A H 0.1696 1.0541 0.6562 0.029 Uiso 1 1 calc GR
H13B H 0.0676 1.0562 0.6385 0.029 Uiso 1 1 calc GR
H13C H 0.1166 0.9484 0.5948 0.029 Uiso 1 1 calc GR
C14 C 0.12481(11) 0.9352(2) 0.76633(9) 0.0213(3) Uani 1 1 d .
H14A H 0.1262 0.8547 0.8013 0.032 Uiso 1 1 calc GR
H14B H 0.0752 1.0012 0.7646 0.032 Uiso 1 1 calc GR
H14C H 0.1770 0.9965 0.7791 0.032 Uiso 1 1 calc GR
C15 C 0.03365(10) 0.7756(2) 0.67113(10) 0.0226(4) Uani 1 1 d .
H15A H 0.0317 0.7230 0.6267 0.034 Uiso 1 1 calc GR
H15B H -0.0137 0.8484 0.6651 0.034 Uiso 1 1 calc GR
H15C H 0.0288 0.7003 0.7070 0.034 Uiso 1 1 calc GR
C16 C 0.30333(9) 0.83606(18) 0.74470(8) 0.0131(3) Uani 1 1 d .
H16A H 0.2916 0.9474 0.7421 0.016 Uiso 1 1 calc R
H16B H 0.3117 0.8039 0.7942 0.016 Uiso 1 1 calc R
C17 C 0.38481(9) 0.80325(17) 0.71918(8) 0.0120(3) Uani 1 1 d .
H17A H 0.4099 0.7061 0.7404 0.014 Uiso 1 1 calc R
H17B H 0.4265 0.8857 0.7361 0.014 Uiso 1 1 calc R
C18 C 0.38812(9) 0.98898(16) 0.59285(8) 0.0128(3) Uani 1 1 d .
C19 C 0.48040(10) 1.04439(17) 0.61968(9) 0.0169(3) Uani 1 1 d .
H19A H 0.4972 1.0322 0.6706 0.025 Uiso 1 1 calc GR
H19B H 0.4844 1.1525 0.6076 0.025 Uiso 1 1 calc GR
H19C H 0.5184 0.9838 0.5979 0.025 Uiso 1 1 calc GR
C20 C 0.33011(10) 1.09884(18) 0.62135(9) 0.0178(3) Uani 1 1 d .
H20A H 0.2708 1.0648 0.6062 0.027 Uiso 1 1 calc GR
H20B H 0.3356 1.2021 0.6035 0.027 Uiso 1 1 calc GR
H20C H 0.3468 1.0998 0.6726 0.027 Uiso 1 1 calc GR
C21 C 0.36195(10) 0.99904(18) 0.51248(9) 0.0181(3) Uani 1 1 d .
H21A H 0.3920 0.9200 0.4921 0.027 Uiso 1 1 calc GR
H21B H 0.3769 1.1002 0.4974 0.027 Uiso 1 1 calc GR
H21C H 0.3003 0.9833 0.4968 0.027 Uiso 1 1 calc GR
C22 C 0.46151(9) 0.66280(16) 0.61445(8) 0.0120(3) Uani 1 1 d .
C23 C 0.54300(9) 0.68943(18) 0.67227(9) 0.0165(3) Uani 1 1 d .
H23A H 0.5631 0.7944 0.6692 0.025 Uiso 1 1 calc GR
H23B H 0.5873 0.6174 0.6661 0.025 Uiso 1 1 calc GR
H23C H 0.5304 0.6734 0.7183 0.025 Uiso 1 1 calc GR
C24 C 0.43341(10) 0.49656(17) 0.62070(9) 0.0168(3) Uani 1 1 d .
H24A H 0.4776 0.4271 0.6122 0.025 Uiso 1 1 calc GR
H24B H 0.3800 0.4775 0.5861 0.025 Uiso 1 1 calc GR
H24C H 0.4246 0.4790 0.6679 0.025 Uiso 1 1 calc GR
C25 C 0.48477(10) 0.68204(18) 0.54333(8) 0.0160(3) Uani 1 1 d .
H25A H 0.4339 0.6658 0.5056 0.024 Uiso 1 1 calc GR
H25B H 0.5285 0.6070 0.5392 0.024 Uiso 1 1 calc GR
H25C H 0.5067 0.7856 0.5398 0.024 Uiso 1 1 calc GR

loop_
_atom_site_aniso_label
_atom_site_aniso_U_11
_atom_site_aniso_U_22
_atom_site_aniso_U_33
_atom_site_aniso_U_23
_atom_site_aniso_U_13
_atom_site_aniso_U_12
Ni1 0.00906(9) 0.01049(9) 0.00858(9) -0.00081(7) 0.00217(6) -0.00083(7)
P1 0.00983(17) 0.01158(18) 0.00972(17) -0.00095(13) 0.00288(13) -0.00022(13)
P2 0.00950(17) 0.00719(16) 0.01048(17) 0.00032(13) 0.00251(13) -0.00032(13)
O1 0.0175(6) 0.0436(8) 0.0140(6) -0.0014(5) 0.0062(5) -0.0020(5)
O2 0.0114(5) 0.0213(6) 0.0100(5) -0.0013(4) 0.0020(4) -0.0033(4)
C1 0.0149(7) 0.0261(9) 0.0083(7) -0.0013(6) -0.0006(6) 0.0010(6)
C2 0.0132(7) 0.0166(7) 0.0105(7) 0.0007(6) 0.0024(5) -0.0007(6)
C3 0.0122(7) 0.0175(7) 0.0099(7) -0.0008(6) 0.0014(5) -0.0015(6)
C4 0.0215(8) 0.0203(8) 0.0141(8) -0.0025(6) 0.0051(6) -0.0075(6)
C5 0.0358(10) 0.0148(8) 0.0192(8) -0.0010(6) 0.0065(7) 0.0007(7)
C6 0.0262(9) 0.0246(9) 0.0165(8) -0.0027(7) 0.0032(7) 0.0085(7)
C7 0.0145(7) 0.0272(9) 0.0158(8) 0.0034(6) 0.0030(6) 0.0028(6)
C8 0.0145(7) 0.0144(7) 0.0155(7) 0.0014(6) 0.0056(6) -0.0020(6)
C9 0.0182(8) 0.0194(8) 0.0385(11) 0.0131(8) 0.0058(7) 0.0003(7)
C10 0.0345(10) 0.0245(9) 0.0184(8) 0.0014(7) 0.0112(7) -0.0073(8)
C11 0.0240(8) 0.0156(8) 0.0203(8) -0.0015(6) 0.0064(7) -0.0048(6)
C12 0.0124(7) 0.0164(7) 0.0174(8) -0.0030(6) 0.0059(6) 0.0022(6)
C13 0.0192(8) 0.0179(8) 0.0211(8) 0.0016(6) 0.0054(6) 0.0074(6)
C14 0.0233(8) 0.0230(8) 0.0204(8) -0.0063(7) 0.0111(7) 0.0020(7)
C15 0.0125(7) 0.0245(9) 0.0311(10) -0.0045(7) 0.0059(7) 0.0005(6)
C16 0.0139(7) 0.0150(7) 0.0102(7) -0.0031(5) 0.0025(5) -0.0017(5)
C17 0.0119(7) 0.0129(7) 0.0107(7) -0.0002(5) 0.0013(5) -0.0020(5)
C18 0.0142(7) 0.0085(6) 0.0167(7) 0.0005(5) 0.0055(6) -0.0021(5)
C19 0.0172(7) 0.0103(7) 0.0244(9) -0.0011(6) 0.0069(6) -0.0033(6)
C20 0.0195(8) 0.0102(7) 0.0257(9) 0.0015(6) 0.0093(7) 0.0012(6)
C21 0.0220(8) 0.0142(7) 0.0186(8) 0.0046(6) 0.0059(6) -0.0016(6)
C22 0.0100(7) 0.0096(6) 0.0163(7) -0.0004(5) 0.0024(5) 0.0003(5)
C23 0.0118(7) 0.0160(7) 0.0207(8) 0.0001(6) 0.0018(6) 0.0008(6)
C24 0.0159(7) 0.0095(7) 0.0249(9) 0.0010(6) 0.0046(6) -0.0002(6)
C25 0.0157(7) 0.0147(7) 0.0193(8) -0.0038(6) 0.0076(6) 0.0002(6)

loop_
_atom_type_symbol
_atom_type_description
_atom_type_scat_dispersion_real
_atom_type_scat_dispersion_imag
_atom_type_scat_source
C C 0.0033 0.0016 'International Tables Vol C Tables 4.2.6.8 and 6.1.1.4'
H H 0.0000 0.0000 'International Tables Vol C Tables 4.2.6.8 and 6.1.1.4'
O O 0.0106 0.0060 'International Tables Vol C Tables 4.2.6.8 and 6.1.1.4'
P P 0.1023 0.0942 'International Tables Vol C Tables 4.2.6.8 and 6.1.1.4'
Ni Ni 0.3393 1.1124 'International Tables Vol C Tables 4.2.6.8 and 6.1.1.4'

loop_
_geom_angle_atom_site_label_1
_geom_angle_atom_site_label_2
_geom_angle_atom_site_label_3
_geom_angle
P1 Ni1 C3 123.47(4)
P2 Ni1 P1 90.389(17)
P2 Ni1 C3 145.59(4)
O2 Ni1 P1 88.79(4)
O2 Ni1 P2 177.96(4)
O2 Ni1 C2 73.45(5)
O2 Ni1 C3 34.96(5)
C2 Ni1 P1 160.64(4)
C2 Ni1 P2 107.11(4)
C2 Ni1 C3 38.50(5)
C8 P1 Ni1 114.70(5)
C8 P1 C12 109.81(7)
C12 P1 Ni1 114.07(5)
C16 P1 Ni1 107.65(5)
C16 P1 C8 106.45(7)
C16 P1 C12 103.19(7)
C17 P2 Ni1 105.69(5)
C17 P2 C18 104.76(7)
C17 P2 C22 101.01(7)
C18 P2 Ni1 115.06(5)
C18 P2 C22 108.34(7)
C22 P2 Ni1 119.86(5)
C3 O2 Ni1 97.78(8)
O1 C1 C2 123.32(16)
O1 C1 C6 117.86(15)
C2 C1 C6 118.80(14)
Ni1 C2 H2 110.1
C1 C2 Ni1 119.38(11)
C1 C2 H2 110.1
C1 C2 C3 119.09(14)
C3 C2 Ni1 85.96(9)
C3 C2 H2 110.1
O2 C3 Ni1 47.26(6)
O2 C3 C2 102.78(11)
O2 C3 C4 109.33(13)
O2 C3 C7 108.97(12)
C2 C3 Ni1 55.54(7)
C4 C3 Ni1 123.90(10)
C4 C3 C2 112.80(13)
C4 C3 C7 110.84(13)
C7 C3 Ni1 124.60(11)
C7 C3 C2 111.75(13)
C3 C4 H4A 109.4
C3 C4 H4B 109.4
H4A C4 H4B 108.0
C5 C4 C3 111.01(13)
C5 C4 H4A 109.4
C5 C4 H4B 109.4
C4 C5 H5A 110.0
C4 C5 H5B 110.0
C4 C5 C6 108.68(14)
H5A C5 H5B 108.3
C6 C5 H5A 110.0
C6 C5 H5B 110.0
C1 C6 C5 114.48(14)
C1 C6 H6A 108.6
C1 C6 H6B 108.6
C5 C6 H6A 108.6
C5 C6 H6B 108.6
H6A C6 H6B 107.6
C3 C7 H7A 109.5
C3 C7 H7B 109.5
C3 C7 H7C 109.5
H7A C7 H7B 109.5
H7A C7 H7C 109.5
H7B C7 H7C 109.5
C9 C8 P1 106.70(11)
C9 C8 C10 107.80(14)
C9 C8 C11 107.22(14)
C10 C8 P1 114.29(11)
C11 C8 P1 110.55(11)
C11 C8 C10 109.96(13)
C8 C9 H9A 109.5
C8 C9 H9B 109.5
C8 C9 H9C 109.5
H9A C9 H9B 109.5
H9A C9 H9C 109.5
H9B C9 H9C 109.5
C8 C10 H10A 109.5
C8 C10 H10B 109.5
C8 C10 H10C 109.5
H10A C10 H10B 109.5
H10A C10 H10C 109.5
H10B C10 H10C 109.5
C8 C11 H11A 109.5
C8 C11 H11B 109.5
C8 C11 H11C 109.5
H11A C11 H11B 109.5
H11A C11 H11C 109.5
H11B C11 H11C 109.5
C13 C12 P1 107.50(10)
C13 C12 C14 107.71(13)
C14 C12 P1 113.15(11)
C15 C12 P1 111.00(11)
C15 C12 C13 107.53(13)
C15 C12 C14 109.73(13)
C12 C13 H13A 109.5
C12 C13 H13B 109.5
C12 C13 H13C 109.5
H13A C13 H13B 109.5
H13A C13 H13C 109.5
H13B C13 H13C 109.5
C12 C14 H14A 109.5
C12 C14 H14B 109.5
C12 C14 H14C 109.5
H14A C14 H14B 109.5
H14A C14 H14C 109.5
H14B C14 H14C 109.5
C12 C15 H15A 109.5
C12 C15 H15B 109.5
C12 C15 H15C 109.5
H15A C15 H15B 109.5
H15A C15 H15C 109.5
H15B C15 H15C 109.5
P1 C16 H16A 109.5
P1 C16 H16B 109.5
H16A C16 H16B 108.1
C17 C16 P1 110.79(10)
C17 C16 H16A 109.5
C17 C16 H16B 109.5
P2 C17 H17A 108.7
P2 C17 H17B 108.7
C16 C17 P2 114.27(10)
C16 C17 H17A 108.7
C16 C17 H17B 108.7
H17A C17 H17B 107.6
C19 C18 P2 113.99(10)
C19 C18 C21 110.38(13)
C20 C18 P2 107.76(10)
C20 C18 C19 107.53(12)
C20 C18 C21 106.98(13)
C21 C18 P2 109.91(10)
C18 C19 H19A 109.5
C18 C19 H19B 109.5
C18 C19 H19C 109.5
H19A C19 H19B 109.5
H19A C19 H19C 109.5
H19B C19 H19C 109.5
C18 C20 H20A 109.5
C18 C20 H20B 109.5
C18 C20 H20C 109.5
H20A C20 H20B 109.5
H20A C20 H20C 109.5
H20B C20 H20C 109.5
C18 C21 H21A 109.5
C18 C21 H21B 109.5
C18 C21 H21C 109.5
H21A C21 H21B 109.5
H21A C21 H21C 109.5
H21B C21 H21C 109.5
C23 C22 P2 114.15(10)
C24 C22 P2 106.69(10)
C24 C22 C23 107.51(12)
C24 C22 C25 108.34(13)
C25 C22 P2 112.03(10)
C25 C22 C23 107.89(12)
C22 C23 H23A 109.5
C22 C23 H23B 109.5
C22 C23 H23C 109.5
H23A C23 H23B 109.5
H23A C23 H23C 109.5
H23B C23 H23C 109.5
C22 C24 H24A 109.5
C22 C24 H24B 109.5
C22 C24 H24C 109.5
H24A C24 H24B 109.5
H24A C24 H24C 109.5
H24B C24 H24C 109.5
C22 C25 H25A 109.5
C22 C25 H25B 109.5
C22 C25 H25C 109.5
H25A C25 H25B 109.5
H25A C25 H25C 109.5
H25B C25 H25C 109.5

loop_
_geom_bond_atom_site_label_1
_geom_bond_atom_site_label_2
_geom_bond_distance
Ni1 P1 2.2305(6)
Ni1 P2 2.2182(5)
Ni1 O2 1.8284(11)
Ni1 C2 2.0390(16)
Ni1 C3 2.4668(15)
P1 C8 1.8877(16)
P1 C12 1.8902(15)
P1 C16 1.8422(15)
P2 C17 1.8605(15)
P2 C18 1.8947(15)
P2 C22 1.9025(15)
O1 C1 1.245(2)
O2 C3 1.4266(18)
C1 C2 1.446(2)
C1 C6 1.524(2)
C2 H2 1.0000
C2 C3 1.539(2)
C3 C4 1.526(2)
C3 C7 1.527(2)
C4 H4A 0.9900
C4 H4B 0.9900
C4 C5 1.519(2)
C5 H5A 0.9900
C5 H5B 0.9900
C5 C6 1.528(3)
C6 H6A 0.9900
C6 H6B 0.9900
C7 H7A 0.9800
C7 H7B 0.9800
C7 H7C 0.9800
C8 C9 1.532(2)
C8 C10 1.538(2)
C8 C11 1.535(2)
C9 H9A 0.9800
C9 H9B 0.9800
C9 H9C 0.9800
C10 H10A 0.9800
C10 H10B 0.9800
C10 H10C 0.9800
C11 H11A 0.9800
C11 H11B 0.9800
C11 H11C 0.9800
C12 C13 1.537(2)
C12 C14 1.541(2)
C12 C15 1.537(2)
C13 H13A 0.9800
C13 H13B 0.9800
C13 H13C 0.9800
C14 H14A 0.9800
C14 H14B 0.9800
C14 H14C 0.9800
C15 H15A 0.9800
C15 H15B 0.9800
C15 H15C 0.9800
C16 H16A 0.9900
C16 H16B 0.9900
C16 C17 1.537(2)
C17 H17A 0.9900
C17 H17B 0.9900
C18 C19 1.538(2)
C18 C20 1.533(2)
C18 C21 1.539(2)
C19 H19A 0.9800
C19 H19B 0.9800
C19 H19C 0.9800
C20 H20A 0.9800
C20 H20B 0.9800
C20 H20C 0.9800
C21 H21A 0.9800
C21 H21B 0.9800
C21 H21C 0.9800
C22 C23 1.543(2)
C22 C24 1.535(2)
C22 C25 1.536(2)
C23 H23A 0.9800
C23 H23B 0.9800
C23 H23C 0.9800
C24 H24A 0.9800
C24 H24B 0.9800
C24 H24C 0.9800
C25 H25A 0.9800
C25 H25B 0.9800
C25 H25C 0.9800

loop_
_geom_torsion_atom_site_label_1
_geom_torsion_atom_site_label_2
_geom_torsion_atom_site_label_3
_geom_torsion_atom_site_label_4
_geom_torsion
Ni1 P1 C8 C9 64.82(12)
Ni1 P1 C8 C10 -176.13(10)
Ni1 P1 C8 C11 -51.44(12)
Ni1 P1 C12 C13 -36.70(12)
Ni1 P1 C12 C14 -155.49(10)
Ni1 P1 C12 C15 80.63(12)
Ni1 P1 C16 C17 -28.71(11)
Ni1 P2 C17 C16 -29.19(11)
Ni1 P2 C18 C19 -179.65(9)
Ni1 P2 C18 C20 61.11(11)
Ni1 P2 C18 C21 -55.13(11)
Ni1 O2 C3 C2 -1.32(11)
Ni1 O2 C3 C4 118.73(11)
Ni1 O2 C3 C7 -119.99(11)
Ni1 C2 C3 O2 1.17(10)
Ni1 C2 C3 C4 -116.44(12)
Ni1 C2 C3 C7 117.88(12)
Ni1 C3 C4 C5 -20.33(18)
P1 Ni1 O2 C3 173.22(8)
P1 C16 C17 P2 37.79(14)
O1 C1 C2 Ni1 -107.82(16)
O1 C1 C2 C3 149.42(15)
O1 C1 C6 C5 -174.77(14)
O2 C3 C4 C5 -71.22(16)
C1 C2 C3 Ni1 121.57(15)
C1 C2 C3 O2 122.74(14)
C1 C2 C3 C4 5.1(2)
C1 C2 C3 C7 -120.55(16)
C2 Ni1 O2 C3 1.01(9)
C2 C1 C6 C5 3.7(2)
C2 C3 C4 C5 42.47(18)
C3 C4 C5 C6 -66.78(17)
C4 C5 C6 C1 42.76(19)
C6 C1 C2 Ni1 73.82(17)
C6 C1 C2 C3 -28.9(2)
C7 C3 C4 C5 168.64(13)
C8 P1 C12 C13 -167.05(10)
C8 P1 C12 C14 74.16(13)
C8 P1 C12 C15 -49.72(13)
C8 P1 C16 C17 94.74(11)
C12 P1 C8 C9 -165.17(11)
C12 P1 C8 C10 -46.12(13)
C12 P1 C8 C11 78.57(12)
C12 P1 C16 C17 -149.66(11)
C16 P1 C8 C9 -54.11(13)
C16 P1 C8 C10 64.94(13)
C16 P1 C8 C11 -170.37(11)
C16 P1 C12 C13 79.77(12)
C16 P1 C12 C14 -39.02(13)
C16 P1 C12 C15 -162.89(12)
C17 P2 C18 C19 64.77(12)
C17 P2 C18 C20 -54.48(12)
C17 P2 C18 C21 -170.72(10)
C18 P2 C17 C16 92.75(11)
C22 P2 C17 C16 -154.75(11)
C22 P2 C18 C19 -42.41(13)
C22 P2 C18 C20 -161.66(10)
C22 P2 C18 C21 82.10(11)
